data_2015708
loop_
_publ_author_name
'Massa, Werner'
'Yakubovich, Olga V.'
'Dimitrova, Olga V.'

_publ_section_title
;
 Proton-stabilized three-dimensional anionic framework in
 H[Zn~6~O~2~(BO~3~)~3~]
;
_journal_coeditor_code SQ3040
_journal_issue 12
_journal_name_full 'Acta Crystallographica Section C'
_journal_page_first i106
_journal_page_last i108
_journal_paper_doi 10.1107/S0108270106041023
_journal_volume 62
_journal_year 2006
_chemical_formula_iupac 'H[Zn6 O2 (B O3)3]'
_chemical_formula_moiety 'B3 H O11 Zn6'
_chemical_formula_sum 'B3 H O11 Zn6'
_chemical_formula_weight 601.66
_chemical_name_common 'zinc hydrogen borate oxide'
_chemical_name_systematic
;
zinc hydrogen borate oxide
;
_space_group_IT_number 167
_symmetry_cell_setting trigonal
_symmetry_space_group_name_Hall '-R 3 2"c'
_symmetry_space_group_name_H-M 'R -3 c :H'
_atom_sites_solution_hydrogens difmap
_atom_sites_solution_primary direct
_atom_sites_solution_secondary difmap
_audit_creation_method SHELXL-97
_cell_angle_alpha 90.00
_cell_angle_beta 90.00
_cell_angle_gamma 120.00
_cell_formula_units_Z 6
_cell_length_a 8.1558(5)
_cell_length_b 8.1558(5)
_cell_length_c 26.171(4)
_cell_measurement_reflns_used 4205
_cell_measurement_temperature 193(2)
_cell_measurement_theta_max 32.04
_cell_measurement_theta_min 2.32
_cell_volume 1507.6(3)
_computing_cell_refinement 'Win-Cell in X-AREA'
_computing_data_collection 'Win-Xpose in X-AREA (Stoe & Cie, 2000)'
_computing_data_reduction 'Win-Integrate in X-AREA'
_computing_molecular_graphics 'DIAMOND (Brandenburg 2006)'
_computing_structure_refinement 'SHELXL97 (Sheldrick, 1997)'
_computing_structure_solution 'SHELXS97 (Sheldrick, 1997)'
_diffrn_ambient_temperature 193(2)
_diffrn_detector_area_resol_mean 6.7
_diffrn_measured_fraction_theta_full 1.000
_diffrn_measured_fraction_theta_max 1.000
_diffrn_measurement_device_type 'Stoe IPDS-II'
_diffrn_measurement_method '\w scans'
_diffrn_radiation_monochromator graphite
_diffrn_radiation_source 'fine-focus sealed tube'
_diffrn_radiation_type MoK\a
_diffrn_radiation_wavelength 0.71073
_diffrn_reflns_av_R_equivalents 0.0259
_diffrn_reflns_av_sigmaI/netI 0.0135
_diffrn_reflns_limit_h_max 11
_diffrn_reflns_limit_h_min -11
_diffrn_reflns_limit_k_max 11
_diffrn_reflns_limit_k_min -11
_diffrn_reflns_limit_l_max 31
_diffrn_reflns_limit_l_min -37
_diffrn_reflns_number 3364
_diffrn_reflns_theta_full 30.98
_diffrn_reflns_theta_max 30.98
_diffrn_reflns_theta_min 3.28
_diffrn_standards_number 0
_exptl_absorpt_coefficient_mu 14.144
_exptl_absorpt_correction_T_max 0.1036
_exptl_absorpt_correction_T_min 0.0473
_exptl_absorpt_correction_type multi-scan
_exptl_absorpt_process_details '(Blessing 1995)'
_exptl_crystal_colour colourless
_exptl_crystal_density_diffrn 3.976
_exptl_crystal_density_method 'not measured'
_exptl_crystal_description rhombohedron
_exptl_crystal_F_000 1704
_exptl_crystal_size_max 0.22
_exptl_crystal_size_mid 0.15
_exptl_crystal_size_min 0.15
_refine_diff_density_max 0.558
_refine_diff_density_min -0.720
_refine_ls_extinction_coef 0.00133(9)
_refine_ls_extinction_expression Fc^*^=kFc[1+0.001xFc^2^\l^3^/sin(2\q)]^-1/4^
_refine_ls_extinction_method SHELXL97
_refine_ls_goodness_of_fit_ref 1.253
_refine_ls_hydrogen_treatment refall
_refine_ls_matrix_type full
_refine_ls_number_parameters 35
_refine_ls_number_reflns 541
_refine_ls_number_restraints 0
_refine_ls_restrained_S_all 1.253
_refine_ls_R_factor_all 0.0207
_refine_ls_R_factor_gt 0.0193
_refine_ls_shift/su_max 0.000
_refine_ls_shift/su_mean 0.000
_refine_ls_structure_factor_coef Fsqd
_refine_ls_weighting_details 'calc w=1/[\s^2^(Fo^2^)+(0.0200P)^2^+4.0000P] where P=(Fo^2^+2Fc^2^)/3'
_refine_ls_weighting_scheme calc
_refine_ls_wR_factor_gt 0.0432
_refine_ls_wR_factor_ref 0.0435
_reflns_number_gt 516
_reflns_number_total 541
_reflns_threshold_expression I>2sigma(I)
_cod_data_source_file sq3040.cif
_cod_data_source_block I
_cod_original_sg_symbol_H-M 'R -3 c'
_cod_database_code 2015708
_cod_database_fobs_code 2015708

loop_
_symmetry_equiv_pos_as_xyz
'x, y, z'
'-y, x-y, z'
'-x+y, -x, z'
'y, x, -z+1/2'
'-x, -x+y, -z+1/2'
'x-y, -y, -z+1/2'
'x+2/3, y+1/3, z+1/3'
'-y+2/3, x-y+1/3, z+1/3'
'-x+y+2/3, -x+1/3, z+1/3'
'y+2/3, x+1/3, -z+5/6'
'-x+2/3, -x+y+1/3, -z+5/6'
'x-y+2/3, -y+1/3, -z+5/6'
'x+1/3, y+2/3, z+2/3'
'-y+1/3, x-y+2/3, z+2/3'
'-x+y+1/3, -x+2/3, z+2/3'
'y+1/3, x+2/3, -z+7/6'
'-x+1/3, -x+y+2/3, -z+7/6'
'x-y+1/3, -y+2/3, -z+7/6'
'-x, -y, -z'
'y, -x+y, -z'
'x-y, x, -z'
'-y, -x, z-1/2'
'x, x-y, z-1/2'
'-x+y, y, z-1/2'
'-x+2/3, -y+1/3, -z+1/3'
'y+2/3, -x+y+1/3, -z+1/3'
'x-y+2/3, x+1/3, -z+1/3'
'-y+2/3, -x+1/3, z-1/6'
'x+2/3, x-y+1/3, z-1/6'
'-x+y+2/3, y+1/3, z-1/6'
'-x+1/3, -y+2/3, -z+2/3'
'y+1/3, -x+y+2/3, -z+2/3'
'x-y+1/3, x+2/3, -z+2/3'
'-y+1/3, -x+2/3, z+1/6'
'x+1/3, x-y+2/3, z+1/6'
'-x+y+1/3, y+2/3, z+1/6'

loop_
_atom_site_type_symbol
_atom_site_label
_atom_site_fract_x
_atom_site_fract_y
_atom_site_fract_z
_atom_site_U_iso_or_equiv
_atom_site_adp_type
_atom_site_calc_flag
_atom_site_refinement_flags
_atom_site_occupancy
Zn Zn1 0.39230(3) 0.22346(3) 0.028616(9) 0.01285(11) Uani d . 1
O O1 0.6667 0.3333 0.03652(11) 0.0138(5) Uani d S 1
O O2 0.3129(3) 0.3333 0.0833 0.0155(4) Uani d S 1
O O3 0.3163(2) 0.2652(2) -0.03807(6) 0.0158(3) Uani d . 1
B B1 0.1447(4) 0.3333 0.0833 0.0141(6) Uani d S 1
H H1 0.6667 0.3333 0.068(6) 0.06(5) Uiso d SP 0.50

loop_
_atom_site_aniso_label
_atom_site_aniso_U_11
_atom_site_aniso_U_22
_atom_site_aniso_U_33
_atom_site_aniso_U_12
_atom_site_aniso_U_13
_atom_site_aniso_U_23
Zn1 0.01286(14) 0.01287(15) 0.01293(14) 0.00651(10) -0.00054(8) -0.00053(7)
O1 0.0126(7) 0.0126(7) 0.0163(11) 0.0063(3) 0.000 0.000
O2 0.0143(7) 0.0184(10) 0.0150(9) 0.0092(5) -0.0023(4) -0.0045(8)
O3 0.0211(7) 0.0193(7) 0.0120(6) 0.0139(6) -0.0007(5) -0.0001(5)
B1 0.0136(10) 0.0126(13) 0.0158(13) 0.0063(7) -0.0003(5) -0.0006(10)

loop_
_atom_type_symbol
_atom_type_description
_atom_type_scat_dispersion_real
_atom_type_scat_dispersion_imag
_atom_type_scat_source
B B 0.0013 0.0007 'International Tables Vol C Tables 4.2.6.8 and 6.1.1.4'
O O 0.0106 0.0060 'International Tables Vol C Tables 4.2.6.8 and 6.1.1.4'
Zn Zn 0.2839 1.4301 'International Tables Vol C Tables 4.2.6.8 and 6.1.1.4'
H H 0.0000 0.0000 'International Tables Vol C Tables 4.2.6.8 and 6.1.1.4'

loop_
_geom_angle_atom_site_label_1
_geom_angle_atom_site_label_2
_geom_angle_atom_site_label_3
_geom_angle_site_symmetry_1
_geom_angle_site_symmetry_3
_geom_angle
_geom_angle_publ_flag
O3 Zn1 O3 . 20 106.38(8) y
O3 Zn1 O1 . . 113.99(9) y
O3 Zn1 O1 20 . 109.88(5) y
O3 Zn1 O2 . . 111.66(7) y
O3 Zn1 O2 20 . 108.86(5) y
O1 Zn1 O2 . . 106.02(9) y
O3 Zn1 Zn1 . 20 74.65(5) ?
O3 Zn1 Zn1 20 20 35.64(4) ?
O1 Zn1 Zn1 . 20 109.44(4) ?
O2 Zn1 Zn1 . 20 137.08(3) ?
O3 Zn1 Zn1 . 21 36.03(5) ?
O3 Zn1 Zn1 20 21 117.91(5) ?
O1 Zn1 Zn1 . 21 128.76(5) ?
O2 Zn1 Zn1 . 21 75.69(5) ?
Zn1 Zn1 Zn1 20 21 99.351(11) ?
Zn1 O1 Zn1 2_655 3_665 118.90(3) y
Zn1 O1 Zn1 2_655 . 118.90(3) ?
Zn1 O1 Zn1 3_665 . 118.90(3) ?
Zn1 O1 H1 2_655 . 96.05(8) ?
Zn1 O1 H1 3_665 . 96.05(9) ?
Zn1 O1 H1 . . 96.05(9) y
B1 O2 Zn1 . 18_554 123.93(5) ?
B1 O2 Zn1 . . 123.93(5) y
Zn1 O2 Zn1 18_554 . 112.14(11) y
B1 O3 Zn1 20 . 125.50(15) y
B1 O3 Zn1 20 21 125.21(14) y
Zn1 O3 Zn1 . 21 108.33(7) y
O2 B1 O3 . 34 120.23(14) y
O2 B1 O3 . 21 120.23(14) n
O3 B1 O3 34 21 119.5(3) y

loop_
_geom_bond_atom_site_label_1
_geom_bond_atom_site_label_2
_geom_bond_site_symmetry_2
_geom_bond_distance
_geom_bond_publ_flag
Zn1 O3 . 1.9383(15) y
Zn1 O3 20 1.9565(16) y
Zn1 O1 . 1.9616(4) y
Zn1 O2 . 1.9630(13) y
Zn1 Zn1 20 3.1576(4) ?
Zn1 Zn1 21 3.1576(4) ?
O1 Zn1 2_655 1.9616(4) ?
O1 Zn1 3_665 1.9616(4) ?
O1 H1 . 0.82(16) n
O2 B1 . 1.372(4) y
O2 Zn1 18_554 1.9630(13) ?
O3 B1 20 1.378(2) ?
O3 Zn1 21 1.9565(16) ?
B1 O3 34 1.378(2) y
B1 O3 21 1.378(2) n

loop_
_geom_hbond_atom_site_label_D
_geom_hbond_atom_site_label_H
_geom_hbond_atom_site_label_A
_geom_hbond_site_symmetry_A
_geom_hbond_distance_DH
_geom_hbond_distance_HA
_geom_hbond_distance_DA
_geom_hbond_angle_DHA
O1 H1 O1 16_544 0.82(16) 1.63(17) 2.450(6) 180.0
